data_2108427
loop_
_publ_author_name
'Duros, Vasilios'
'Papatriantafyllopoulou, Constantina'
'Kitos, Alexandros A.'
'Tasiopoulos, Anastasios J.'
'Nastopoulos, Vassilios'

_publ_section_title
;
 Influence of ligand positional isomerism on the molecular and
 supramolecular structures of cobalt(II)-phenylimidazole complexes
;
_journal_coeditor_code AW5026SUP1
_journal_issue 4
_journal_name_full 'Acta Crystallographica Section B'
_journal_page_first
;
;
_journal_paper_doi 10.1107/S205252061900636X
_journal_volume 75
_journal_year 2019
_chemical_formula_moiety 'C20 H16 Co N6 S2'
_chemical_formula_sum 'C20 H16 Co N6 S2'
_chemical_formula_weight 463.44
_space_group_crystal_system monoclinic
_space_group_IT_number 15
_space_group_name_Hall '-C 2yc'
_space_group_name_H-M_alt 'C 1 2/c 1'
_symmetry_space_group_name_Hall '-C 2yc'
_symmetry_space_group_name_H-M 'C 1 2/c 1'
_atom_sites_solution_hydrogens mixed
_atom_sites_solution_primary direct
_atom_sites_solution_secondary difmap
_audit_creation_method SHELXL-2014/7
_cell_angle_alpha 90
_cell_angle_beta 94.172(8)
_cell_angle_gamma 90
_cell_formula_units_Z 4
_cell_length_a 24.4747(19)
_cell_length_b 5.5932(5)
_cell_length_c 14.8644(16)
_cell_measurement_reflns_used 1570
_cell_measurement_temperature 100(2)
_cell_measurement_theta_max 29.3280
_cell_measurement_theta_min 4.6010
_cell_volume 2029.4(3)
_computing_cell_refinement 'CrysAlisPro 1.171.38.43 (Rigaku OD, 2015)'
_computing_data_collection 'CrysAlisPro 1.171.38.43 (Rigaku OD, 2015)'
_computing_data_reduction 'CrysAlisPro 1.171.38.43 (Rigaku OD, 2015)'
_computing_molecular_graphics
;
PLATON (Spek, 2011); MERCURY (Bruno et al. 2002);
DIAMOND (Brandenburg, 2014); X-SEED (Barbour, 2001)
;
_computing_publication_material 'WINGX (Farrugia, 2012)'
_computing_structure_refinement 'SHELXL-2014/7 (Sheldrick, 2014)'
_computing_structure_solution 'SIR92 (Altomare et al., 1994)'
_diffrn_ambient_temperature 100(2)
_diffrn_detector_area_resol_mean 10.4223
_diffrn_measured_fraction_theta_full 0.997
_diffrn_measured_fraction_theta_max 0.986
_diffrn_measurement_device_type 'Oxford Diffraction SuperNova with Atlas CCD detector'
_diffrn_measurement_method '\w scans'
_diffrn_radiation_type MoK\a
_diffrn_radiation_wavelength 0.71073
_diffrn_reflns_av_R_equivalents 0.0295
_diffrn_reflns_av_unetI/netI 0.0434
_diffrn_reflns_Laue_measured_fraction_full 0.997
_diffrn_reflns_Laue_measured_fraction_max 0.986
_diffrn_reflns_limit_h_max 24
_diffrn_reflns_limit_h_min -30
_diffrn_reflns_limit_k_max 7
_diffrn_reflns_limit_k_min -5
_diffrn_reflns_limit_l_max 17
_diffrn_reflns_limit_l_min -18
_diffrn_reflns_number 4333
_diffrn_reflns_point_group_measured_fraction_full 0.997
_diffrn_reflns_point_group_measured_fraction_max 0.986
_diffrn_reflns_theta_full 25.242
_diffrn_reflns_theta_max 26.995
_diffrn_reflns_theta_min 3.318
_diffrn_source 'SuperNova (Mo) X-ray Source'
_exptl_absorpt_coefficient_mu 1.071
_exptl_absorpt_correction_T_max 1.00000
_exptl_absorpt_correction_T_min 0.93489
_exptl_absorpt_correction_type multi-scan
_exptl_absorpt_process_details
;
CrysAlisPro 1.171.38.43 (Rigaku Oxford Diffraction, 2015)
Empirical absorption correction using spherical harmonics,
 implemented in SCALE3 ABSPACK scaling algorithm.
;
_exptl_crystal_colour blue
_exptl_crystal_density_diffrn 1.517
_exptl_crystal_density_method 'not measured'
_exptl_crystal_description prism
_exptl_crystal_F_000 948
_exptl_crystal_size_max 0.15
_exptl_crystal_size_mid 0.09
_exptl_crystal_size_min 0.09
_refine_diff_density_max 0.427
_refine_diff_density_min -0.273
_refine_diff_density_rms 0.067
_refine_ls_extinction_method none
_refine_ls_goodness_of_fit_ref 1.024
_refine_ls_hydrogen_treatment mixed
_refine_ls_matrix_type full
_refine_ls_number_parameters 135
_refine_ls_number_reflns 2176
_refine_ls_number_restraints 1
_refine_ls_restrained_S_all 1.024
_refine_ls_R_factor_all 0.0440
_refine_ls_R_factor_gt 0.0327
_refine_ls_shift/su_max 0.001
_refine_ls_shift/su_mean 0.000
_refine_ls_structure_factor_coef Fsqd
_refine_ls_weighting_details 'w=1/[\s^2^(Fo^2^)+(0.0224P)^2^+3.0766P] where P=(Fo^2^+2Fc^2^)/3'
_refine_ls_weighting_scheme calc
_refine_ls_wR_factor_gt 0.0693
_refine_ls_wR_factor_ref 0.0766
_reflns_Friedel_coverage 0.000
_reflns_number_gt 1794
_reflns_number_total 2176
_reflns_threshold_expression 'I > 2\s(I)'
_cod_data_source_file aw5026sup1.cif
_cod_data_source_block 8
_cod_database_code 2108427
_shelx_shelxl_version_number 2014/7
_shelx_space_group_comment
;
The symmetry employed for this shelxl refinement is uniquely defined
by the following loop, which should always be used as a source of
symmetry information in preference to the above space-group names.
They are only intended as comments.
;
_shelx_estimated_absorpt_t_min 0.856
_shelx_estimated_absorpt_t_max 0.910

loop_
_space_group_symop_operation_xyz
'x, y, z'
'-x, y, -z+1/2'
'x+1/2, y+1/2, z'
'-x+1/2, y+1/2, -z+1/2'
'-x, -y, -z'
'x, -y, z-1/2'
'-x+1/2, -y+1/2, -z'
'x+1/2, -y+1/2, z-1/2'

loop_
_atom_site_label
_atom_site_type_symbol
_atom_site_fract_x
_atom_site_fract_y
_atom_site_fract_z
_atom_site_U_iso_or_equiv
_atom_site_adp_type
_atom_site_occupancy
_atom_site_site_symmetry_order
_atom_site_calc_flag
_atom_site_refinement_flags_posn
_atom_site_refinement_flags_adp
_atom_site_refinement_flags_occupancy
Co Co 0.5000 0.71417(8) 0.7500 0.01835(13) Uani 1 2 d S T P
N1 N 0.39936(7) 0.2486(3) 0.59807(12) 0.0183(4) Uani 1 1 d D . .
H1 H 0.3954(10) 0.129(3) 0.5626(14) 0.027 Uiso 1 1 d D U .
C2 C 0.44728(8) 0.3524(4) 0.62177(14) 0.0208(5) Uani 1 1 d . . .
H2 H 0.4801 0.3141 0.5974 0.025 Uiso 1 1 calc R U .
N3 N 0.44203(7) 0.5165(3) 0.68420(11) 0.0183(4) Uani 1 1 d . . .
C4 C 0.38688(8) 0.5172(4) 0.70008(14) 0.0182(5) Uani 1 1 d . . .
H4 H 0.3709 0.6166 0.7409 0.022 Uiso 1 1 calc R U .
C5 C 0.35966(8) 0.3511(4) 0.64724(13) 0.0157(4) Uani 1 1 d . . .
C6 C 0.30160(8) 0.2847(4) 0.63634(13) 0.0150(4) Uani 1 1 d . . .
C7 C 0.28427(8) 0.0706(4) 0.59538(13) 0.0173(4) Uani 1 1 d . . .
H7 H 0.3099 -0.0377 0.5766 0.021 Uiso 1 1 calc R U .
C8 C 0.22878(8) 0.0193(4) 0.58257(13) 0.0182(4) Uani 1 1 d . . .
H8 H 0.2175 -0.1234 0.5551 0.022 Uiso 1 1 calc R U .
C9 C 0.19019(8) 0.1782(4) 0.61027(13) 0.0173(4) Uani 1 1 d . . .
H9 H 0.1531 0.1438 0.6004 0.021 Uiso 1 1 calc R U .
C10 C 0.20690(8) 0.3885(4) 0.65270(13) 0.0163(4) Uani 1 1 d . . .
H10 H 0.1810 0.4944 0.6724 0.020 Uiso 1 1 calc R U .
C11 C 0.26228(8) 0.4416(4) 0.66587(13) 0.0148(4) Uani 1 1 d . . .
H11 H 0.2733 0.5831 0.6946 0.018 Uiso 1 1 calc R U .
N2 N 0.45765(7) 0.9051(4) 0.83063(13) 0.0243(4) Uani 1 1 d . . .
C12 C 0.43880(8) 1.0272(4) 0.88384(15) 0.0185(5) Uani 1 1 d . . .
S S 0.41467(2) 1.20455(10) 0.95819(4) 0.02081(15) Uani 1 1 d . . .

loop_
_atom_site_aniso_label
_atom_site_aniso_U_11
_atom_site_aniso_U_22
_atom_site_aniso_U_33
_atom_site_aniso_U_23
_atom_site_aniso_U_13
_atom_site_aniso_U_12
Co 0.0102(2) 0.0229(2) 0.0220(2) 0.000 0.00118(15) 0.000
N1 0.0168(8) 0.0183(10) 0.0201(10) -0.0032(7) 0.0032(7) 0.0038(8)
C2 0.0146(10) 0.0251(12) 0.0230(11) 0.0024(10) 0.0036(8) 0.0059(9)
N3 0.0127(8) 0.0214(10) 0.0207(9) 0.0004(8) 0.0020(7) 0.0006(8)
C4 0.0127(9) 0.0234(12) 0.0187(10) -0.0017(9) 0.0027(8) 0.0004(9)
C5 0.0146(9) 0.0177(11) 0.0149(10) 0.0033(8) 0.0020(8) 0.0043(9)
C6 0.0157(10) 0.0180(11) 0.0112(10) 0.0025(8) -0.0001(7) -0.0001(9)
C7 0.0208(10) 0.0153(11) 0.0160(10) 0.0006(9) 0.0020(8) 0.0027(9)
C8 0.0239(11) 0.0152(11) 0.0150(10) 0.0024(9) -0.0018(8) -0.0029(9)
C9 0.0157(9) 0.0237(11) 0.0121(10) 0.0023(9) -0.0012(8) -0.0038(9)
C10 0.0161(10) 0.0200(11) 0.0129(10) 0.0014(8) 0.0014(8) 0.0020(9)
C11 0.0162(9) 0.0147(10) 0.0131(10) -0.0005(8) -0.0005(7) -0.0009(8)
N2 0.0164(9) 0.0268(11) 0.0296(11) -0.0043(9) 0.0012(8) -0.0013(8)
C12 0.0112(9) 0.0191(11) 0.0246(11) 0.0036(9) -0.0028(8) -0.0029(9)
S 0.0190(3) 0.0190(3) 0.0249(3) -0.0006(2) 0.0054(2) -0.0007(2)

loop_
_atom_type_symbol
_atom_type_description
_atom_type_scat_dispersion_real
_atom_type_scat_dispersion_imag
_atom_type_scat_source
C C 0.0033 0.0016 'International Tables Vol C Tables 4.2.6.8 and 6.1.1.4'
H H 0.0000 0.0000 'International Tables Vol C Tables 4.2.6.8 and 6.1.1.4'
N N 0.0061 0.0033 'International Tables Vol C Tables 4.2.6.8 and 6.1.1.4'
S S 0.1246 0.1234 'International Tables Vol C Tables 4.2.6.8 and 6.1.1.4'
Co Co 0.3494 0.9721 'International Tables Vol C Tables 4.2.6.8 and 6.1.1.4'

loop_
_geom_angle_atom_site_label_1
_geom_angle_atom_site_label_2
_geom_angle_atom_site_label_3
_geom_angle
_geom_angle_site_symmetry_1
_geom_angle_site_symmetry_3
N2 Co N2 113.88(12) . 2_656
N2 Co N3 113.01(7) . 2_656
N2 Co N3 102.29(7) 2_656 2_656
N2 Co N3 102.29(7) . .
N2 Co N3 113.02(7) 2_656 .
N3 Co N3 112.80(10) 2_656 .
C2 N1 C5 108.56(18) . .
C2 N1 H1 124.4(16) . .
C5 N1 H1 126.8(16) . .
N3 C2 N1 111.13(18) . .
N3 C2 H2 124.4 . .
N1 C2 H2 124.4 . .
C2 N3 C4 105.52(18) . .
C2 N3 Co 128.89(14) . .
C4 N3 Co 125.49(14) . .
C5 C4 N3 109.99(18) . .
C5 C4 H4 125.0 . .
N3 C4 H4 125.0 . .
C4 C5 N1 104.79(17) . .
C4 C5 C6 131.85(19) . .
N1 C5 C6 123.34(19) . .
C11 C6 C7 118.83(19) . .
C11 C6 C5 119.36(19) . .
C7 C6 C5 121.80(19) . .
C8 C7 C6 120.05(19) . .
C8 C7 H7 120.0 . .
C6 C7 H7 120.0 . .
C9 C8 C7 120.6(2) . .
C9 C8 H8 119.7 . .
C7 C8 H8 119.7 . .
C8 C9 C10 119.83(19) . .
C8 C9 H9 120.1 . .
C10 C9 H9 120.1 . .
C9 C10 C11 120.00(19) . .
C9 C10 H10 120.0 . .
C11 C10 H10 120.0 . .
C10 C11 C6 120.62(19) . .
C10 C11 H11 119.7 . .
C6 C11 H11 119.7 . .
C12 N2 Co 171.38(17) . .
N2 C12 S 177.68(19) . .

loop_
_geom_bond_atom_site_label_1
_geom_bond_atom_site_label_2
_geom_bond_distance
_geom_bond_site_symmetry_2
Co N2 1.9576(19) .
Co N2 1.9576(19) 2_656
Co N3 1.9974(18) 2_656
Co N3 1.9974(18) .
N1 C2 1.333(3) .
N1 C5 1.382(3) .
N1 H1 0.852(10) .
C2 N3 1.318(3) .
C2 H2 0.9300 .
N3 C4 1.387(2) .
C4 C5 1.359(3) .
C4 H4 0.9300 .
C5 C6 1.466(3) .
C6 C11 1.397(3) .
C6 C7 1.395(3) .
C7 C8 1.388(3) .
C7 H7 0.9300 .
C8 C9 1.381(3) .
C8 H8 0.9300 .
C9 C10 1.383(3) .
C9 H9 0.9300 .
C10 C11 1.388(3) .
C10 H10 0.9300 .
C11 H11 0.9300 .
N2 C12 1.165(3) .
C12 S 1.628(2) .

loop_
_geom_hbond_atom_site_label_D
_geom_hbond_atom_site_label_H
_geom_hbond_atom_site_label_A
_geom_hbond_distance_DH
_geom_hbond_distance_HA
_geom_hbond_distance_DA
_geom_hbond_angle_DHA
_geom_hbond_site_symmetry_A
N1 H1 S 0.85(2) 2.49(2) 3.317(2) 162(2) 6_565

_cod_database_fobs_code 2108427
